data_1534109
loop_
_publ_author_name
'Lemercier, B\'er\'enice C'
'Pierce, Joshua G.'

_publ_section_title
;
 Synthesis of 1,4,2-Oxathiazoles via Oxidative Cyclization of
 Thiohydroximic Acids.
;
_journal_issue 18
_journal_name_full 'Organic letters'
_journal_page_first 4542
_journal_page_last 4545
_journal_paper_doi 10.1021/acs.orglett.5b02256
_journal_volume 17
_journal_year 2015
_chemical_formula_moiety 'C14 H11 N O S'
_chemical_formula_sum 'C14 H11 N O S'
_chemical_formula_weight 241.30
_space_group_crystal_system triclinic
_space_group_IT_number 2
_space_group_name_Hall '-P 1'
_space_group_name_H-M_alt 'P -1'
_symmetry_space_group_name_Hall '-P 1'
_symmetry_space_group_name_H-M 'P -1'
_atom_sites_solution_hydrogens geom
_cell_angle_alpha 85.167(2)
_cell_angle_beta 84.614(2)
_cell_angle_gamma 73.532(2)
_cell_formula_units_Z 2
_cell_length_a 5.9946(2)
_cell_length_b 7.9610(2)
_cell_length_c 12.7201(4)
_cell_measurement_reflns_used 7853
_cell_measurement_temperature 100.(2)
_cell_measurement_theta_max 30.3081
_cell_measurement_theta_min 2.6728
_cell_volume 578.51(3)
_computing_cell_refinement 'SAINT V8.34A (Bruker AXS Inc., 2013)'
_computing_data_collection 'Bruker Instrument Service v2013.12.0.0'
_computing_data_reduction 'SAINT V8.34A (Bruker AXS Inc., 2013)'
_computing_structure_refinement 'SHELXL-2013 (Sheldrick, 2013)'
_diffrn_ambient_temperature 100.(2)
_diffrn_detector_area_resol_mean 8.3333
_diffrn_measured_fraction_theta_full 0.996
_diffrn_measured_fraction_theta_max 0.996
_diffrn_measurement_device_type 'Bruker-Nonius X8 Kappa APEX II'
_diffrn_measurement_method 'phi and omega scans'
_diffrn_radiation_monochromator graphite
_diffrn_radiation_type MoK\a
_diffrn_radiation_wavelength 0.71073
_diffrn_reflns_av_R_equivalents 0.0368
_diffrn_reflns_av_unetI/netI 0.0269
_diffrn_reflns_limit_h_max 8
_diffrn_reflns_limit_h_min -8
_diffrn_reflns_limit_k_max 11
_diffrn_reflns_limit_k_min -11
_diffrn_reflns_limit_l_max 18
_diffrn_reflns_limit_l_min -18
_diffrn_reflns_number 25454
_diffrn_reflns_theta_full 30.65
_diffrn_reflns_theta_max 30.65
_diffrn_reflns_theta_min 2.67
_diffrn_source 'fine-focus sealed tube'
_exptl_absorpt_coefficient_mu 0.260
_exptl_absorpt_correction_T_max 0.98
_exptl_absorpt_correction_T_min 0.94
_exptl_absorpt_correction_type multi-scan
_exptl_absorpt_process_details 'SADABS V2014/4 (Bruker AXS Inc.)'
_exptl_crystal_colour colourless
_exptl_crystal_density_diffrn 1.385
_exptl_crystal_density_method 'not measured'
_exptl_crystal_description rod
_exptl_crystal_F_000 252
_exptl_crystal_size_max 0.359
_exptl_crystal_size_mid 0.152
_exptl_crystal_size_min 0.077
_refine_diff_density_max 0.742
_refine_diff_density_min -0.505
_refine_ls_extinction_method none
_refine_ls_goodness_of_fit_ref 1.067
_refine_ls_hydrogen_treatment constr
_refine_ls_matrix_type full
_refine_ls_number_constraints 44
_refine_ls_number_parameters 209
_refine_ls_number_reflns 3564
_refine_ls_number_restraints 139
_refine_ls_restrained_S_all 1.055
_refine_ls_R_factor_all 0.0564
_refine_ls_R_factor_gt 0.0433
_refine_ls_shift/su_max 0.006
_refine_ls_shift/su_mean 0.000
_refine_ls_structure_factor_coef Fsqd
_refine_ls_weighting_details
;
w=1/[\s^2^(Fo^2^)+(0.0504P)^2^+0.3701P]
where P=(Fo^2^+2Fc^2^)/3
;
_refine_ls_weighting_scheme calc
_refine_ls_wR_factor_gt 0.1057
_refine_ls_wR_factor_ref 0.1140
_reflns_number_gt 2944
_reflns_number_total 3564
_reflns_threshold_expression 'I > 2\s(I)'
_cod_data_source_file ol5b02256_si_002.cif
_cod_data_source_block I
_cod_database_code 1534109

loop_
_space_group_symop_operation_xyz
'x, y, z'
'-x, -y, -z'

loop_
_atom_site_type_symbol
_atom_site_label
_atom_site_fract_x
_atom_site_fract_y
_atom_site_fract_z
_atom_site_U_iso_or_equiv
_atom_site_adp_type
_atom_site_calc_flag
_atom_site_refinement_flags_adp
_atom_site_refinement_flags_occupancy
_atom_site_refinement_flags_posn
_atom_site_occupancy
_atom_site_disorder_assembly
_atom_site_disorder_group
S S1 0.31532(7) 0.24578(5) 0.25084(3) 0.02455(12) Uani d . . . 1.0 . .
O O1 0.0384(2) 0.20885(15) 0.11654(8) 0.0227(2) Uani d . . . 1.0 . .
N N1 -0.0830(2) 0.20249(16) 0.21670(10) 0.0185(2) Uani d . . . 1.0 . .
C C1 0.0375(2) 0.22536(17) 0.29100(11) 0.0159(3) Uani d . . D 1.0 . .
C C2 0.2831(3) 0.15586(18) 0.12710(11) 0.0173(3) Uani d . . . 1.0 . .
H H2 0.3622 0.2118 0.0671 0.021 Uiso calc U . R 1.0 . .
C C3 -0.0645(16) 0.2357(18) 0.4013(6) 0.0110(14) Uani d U P D 0.495(3) A 1
C C4 0.0354(5) 0.3130(4) 0.4714(2) 0.0174(6) Uani d U P D 0.495(3) A 1
H H4 0.1626 0.3588 0.4475 0.021 Uiso calc U P R 0.495(3) A 1
C C5 -0.0519(6) 0.3231(4) 0.5770(2) 0.0213(7) Uani d U P D 0.495(3) A 1
H H5 0.0166 0.3758 0.6248 0.026 Uiso calc U P R 0.495(3) A 1
C C6 -0.2394(14) 0.2566(15) 0.6130(9) 0.0206(14) Uani d U P D 0.495(3) A 1
H H6 -0.3011 0.2654 0.6846 0.025 Uiso calc U P R 0.495(3) A 1
C C7 -0.3336(5) 0.1770(4) 0.5419(2) 0.0209(6) Uani d U P D 0.495(3) A 1
H H7 -0.4589 0.1291 0.5657 0.025 Uiso calc U P R 0.495(3) A 1
C C8 -0.2479(5) 0.1664(4) 0.4364(2) 0.0168(6) Uani d U P D 0.495(3) A 1
H H8 -0.3146 0.1119 0.3888 0.02 Uiso calc U P R 0.495(3) A 1
C C3A -0.0423(16) 0.2444(19) 0.4046(7) 0.0151(16) Uani d U P D 0.505(3) A 2
C C4A 0.1052(5) 0.1832(4) 0.4854(2) 0.0196(6) Uani d U P D 0.505(3) A 2
H H4A 0.2665 0.1297 0.4692 0.024 Uiso calc U P R 0.505(3) A 2
C C5A 0.0170(6) 0.2001(4) 0.5903(2) 0.0262(7) Uani d U P D 0.505(3) A 2
H H5A 0.1176 0.1586 0.646 0.031 Uiso calc U P R 0.505(3) A 2
C C6A -0.2144(16) 0.2767(16) 0.6124(9) 0.0261(17) Uani d U P D 0.505(3) A 2
H H6A -0.2735 0.2863 0.6843 0.031 Uiso calc U P R 0.505(3) A 2
C C7A -0.3673(6) 0.3415(4) 0.5334(2) 0.0256(7) Uani d U P D 0.505(3) A 2
H H7A -0.5279 0.3958 0.5507 0.031 Uiso calc U P R 0.505(3) A 2
C C8A -0.2794(5) 0.3250(4) 0.4285(2) 0.0194(6) Uani d U P D 0.505(3) A 2
H H8A -0.3803 0.3683 0.3731 0.023 Uiso calc U P R 0.505(3) A 2
C C9 0.3850(2) -0.04106(17) 0.12827(10) 0.0128(2) Uani d . . . 1.0 . .
C C10 0.2587(2) -0.14600(18) 0.09451(10) 0.0144(2) Uani d . . . 1.0 . .
H H10 0.1066 -0.094 0.0718 0.017 Uiso calc U . R 1.0 . .
C C11 0.3545(3) -0.32689(19) 0.09394(11) 0.0180(3) Uani d . . . 1.0 . .
H H11 0.2673 -0.3981 0.0712 0.022 Uiso calc U . R 1.0 . .
C C12 0.5773(3) -0.40369(19) 0.12654(11) 0.0203(3) Uani d . . . 1.0 . .
H H12 0.6422 -0.5273 0.1266 0.024 Uiso calc U . R 1.0 . .
C C13 0.7048(2) -0.2990(2) 0.15904(12) 0.0212(3) Uani d . . . 1.0 . .
H H13 0.8577 -0.3511 0.1809 0.025 Uiso calc U . R 1.0 . .
C C14 0.6097(2) -0.1184(2) 0.15978(11) 0.0180(3) Uani d . . . 1.0 . .
H H14 0.6981 -0.0474 0.1818 0.022 Uiso calc U . R 1.0 . .

loop_
_atom_site_aniso_label
_atom_site_aniso_U_11
_atom_site_aniso_U_22
_atom_site_aniso_U_33
_atom_site_aniso_U_12
_atom_site_aniso_U_13
_atom_site_aniso_U_23
S1 0.0298(2) 0.0283(2) 0.02145(19) -0.01885(16) 0.00842(14) -0.00909(14)
O1 0.0258(5) 0.0229(5) 0.0123(5) 0.0043(4) -0.0012(4) 0.0003(4)
N1 0.0185(6) 0.0155(6) 0.0177(6) 0.0021(4) -0.0055(4) 0.0010(4)
C1 0.0199(6) 0.0110(6) 0.0144(6) -0.0020(5) 0.0021(5) 0.0003(5)
C2 0.0230(7) 0.0151(6) 0.0121(6) -0.0045(5) 0.0040(5) -0.0002(5)
C3 0.017(2) 0.009(3) 0.006(2) -0.0022(19) -0.0047(16) -0.0003(16)
C4 0.0227(14) 0.0184(14) 0.0130(12) -0.0093(11) -0.0005(10) -0.0003(10)
C5 0.0324(16) 0.0209(16) 0.0119(12) -0.0086(13) -0.0019(11) -0.0036(10)
C6 0.024(2) 0.020(3) 0.014(2) -0.004(2) 0.0080(16) 0.0022(18)
C7 0.0182(13) 0.0226(14) 0.0195(13) -0.0047(11) 0.0023(10) 0.0054(11)
C8 0.0169(12) 0.0171(13) 0.0166(12) -0.0054(10) -0.0021(10) 0.0005(10)
C3A 0.016(2) 0.013(3) 0.017(3) -0.0056(19) 0.0048(18) -0.001(2)
C4A 0.0244(14) 0.0181(15) 0.0169(12) -0.0062(11) -0.0036(10) -0.0005(10)
C5A 0.0433(18) 0.0241(17) 0.0131(13) -0.0121(14) -0.0057(12) 0.0009(11)
C6A 0.043(3) 0.024(3) 0.014(2) -0.016(2) 0.004(2) -0.0037(18)
C7A 0.0269(15) 0.0292(16) 0.0235(14) -0.0129(13) 0.0088(11) -0.0110(12)
C8A 0.0187(13) 0.0233(14) 0.0179(13) -0.0079(11) -0.0004(10) -0.0051(10)
C9 0.0144(6) 0.0145(6) 0.0085(5) -0.0037(5) 0.0015(4) 0.0004(4)
C10 0.0132(6) 0.0169(6) 0.0121(6) -0.0030(5) -0.0014(4) 0.0001(5)
C11 0.0217(7) 0.0171(6) 0.0156(6) -0.0066(5) 0.0012(5) -0.0022(5)
C12 0.0232(7) 0.0149(6) 0.0169(6) 0.0013(5) 0.0041(5) 0.0023(5)
C13 0.0134(6) 0.0275(8) 0.0175(6) 0.0008(5) -0.0005(5) 0.0038(5)
C14 0.0148(6) 0.0249(7) 0.0151(6) -0.0070(5) -0.0014(5) -0.0007(5)

loop_
_atom_type_symbol
_atom_type_description
_atom_type_scat_dispersion_real
_atom_type_scat_dispersion_imag
_atom_type_scat_source
C C 0.0033 0.0016 'International Tables Vol C Tables 4.2.6.8 and 6.1.1.4'
H H 0.0000 0.0000 'International Tables Vol C Tables 4.2.6.8 and 6.1.1.4'
N N 0.0061 0.0033 'International Tables Vol C Tables 4.2.6.8 and 6.1.1.4'
O O 0.0106 0.0060 'International Tables Vol C Tables 4.2.6.8 and 6.1.1.4'
S S 0.1246 0.1234 'International Tables Vol C Tables 4.2.6.8 and 6.1.1.4'

loop_
_geom_angle_atom_site_label_1
_geom_angle_atom_site_label_2
_geom_angle_atom_site_label_3
_geom_angle
C1 S1 C2 86.26(7)
N1 O1 C2 110.07(10)
C1 N1 O1 111.09(12)
N1 C1 C3A 126.5(4)
N1 C1 C3 119.9(4)
N1 C1 S1 115.91(11)
C3A C1 S1 117.6(4)
C3 C1 S1 124.2(4)
O1 C2 C9 112.57(12)
O1 C2 S1 104.19(9)
C9 C2 S1 112.50(10)
O1 C2 H2 109.1
C9 C2 H2 109.1
S1 C2 H2 109.1
C4 C3 C8 120.2(6)
C4 C3 C1 117.5(7)
C8 C3 C1 122.2(7)
C3 C4 C5 119.8(4)
C3 C4 H4 120.1
C5 C4 H4 120.1
C4 C5 C6 120.6(5)
C4 C5 H5 119.7
C6 C5 H5 119.7
C5 C6 C7 118.5(8)
C5 C6 H6 120.7
C7 C6 H6 120.7
C8 C7 C6 121.3(5)
C8 C7 H7 119.4
C6 C7 H7 119.4
C3 C8 C7 119.6(4)
C3 C8 H8 120.2
C7 C8 H8 120.2
C4A C3A C8A 120.0(6)
C4A C3A C1 123.0(7)
C8A C3A C1 117.0(7)
C3A C4A C5A 120.0(5)
C3A C4A H4A 120.0
C5A C4A H4A 120.0
C6A C5A C4A 119.5(5)
C6A C5A H5A 120.3
C4A C5A H5A 120.3
C5A C6A C7A 122.2(8)
C5A C6A H6A 118.9
C7A C6A H6A 118.9
C6A C7A C8A 118.4(5)
C6A C7A H7A 120.8
C8A C7A H7A 120.8
C7A C8A C3A 120.0(4)
C7A C8A H8A 120.0
C3A C8A H8A 120.0
C10 C9 C14 119.42(12)
C10 C9 C2 120.36(12)
C14 C9 C2 120.18(12)
C9 C10 C11 120.23(12)
C9 C10 H10 119.9
C11 C10 H10 119.9
C12 C11 C10 120.19(13)
C12 C11 H11 119.9
C10 C11 H11 119.9
C11 C12 C13 119.68(13)
C11 C12 H12 120.2
C13 C12 H12 120.2
C14 C13 C12 120.31(13)
C14 C13 H13 119.8
C12 C13 H13 119.8
C13 C14 C9 120.16(13)
C13 C14 H14 119.9
C9 C14 H14 119.9

loop_
_geom_bond_atom_site_label_1
_geom_bond_atom_site_label_2
_geom_bond_distance
S1 C1 1.7438(15)
S1 C2 1.8309(14)
O1 N1 1.4114(16)
O1 C2 1.4228(18)
N1 C1 1.2962(18)
C1 C3A 1.485(8)
C1 C3 1.476(8)
C2 C9 1.5118(19)
C2 H2 1.0
C3 C4 1.391(9)
C3 C8 1.387(10)
C4 C5 1.395(4)
C4 H4 0.95
C5 C6 1.398(9)
C5 H5 0.95
C6 C7 1.391(9)
C6 H6 0.95
C7 C8 1.391(4)
C7 H7 0.95
C8 H8 0.95
C3A C4A 1.385(10)
C3A C8A 1.400(10)
C4A C5A 1.390(4)
C4A H4A 0.95
C5A C6A 1.361(10)
C5A H5A 0.95
C6A C7A 1.391(10)
C6A H6A 0.95
C7A C8A 1.391(4)
C7A H7A 0.95
C8A H8A 0.95
C9 C10 1.3911(18)
C9 C14 1.3944(19)
C10 C11 1.3913(19)
C10 H10 0.95
C11 C12 1.388(2)
C11 H11 0.95
C12 C13 1.389(2)
C12 H12 0.95
C13 C14 1.388(2)
C13 H13 0.95
C14 H14 0.95

loop_
_geom_torsion_atom_site_label_1
_geom_torsion_atom_site_label_2
_geom_torsion_atom_site_label_3
_geom_torsion_atom_site_label_4
_geom_torsion
C2 O1 N1 C1 27.42(15)
O1 N1 C1 C3A 173.6(7)
O1 N1 C1 C3 175.8(6)
O1 N1 C1 S1 -3.18(15)
C2 S1 C1 N1 -15.64(11)
C2 S1 C1 C3A 167.3(6)
C2 S1 C1 C3 165.5(7)
N1 O1 C2 C9 85.25(13)
N1 O1 C2 S1 -36.93(12)
C1 S1 C2 O1 28.71(9)
C1 S1 C2 C9 -93.51(10)
N1 C1 C3 C4 -160.4(6)
C3A C1 C3 C4 5.(8)
S1 C1 C3 C4 18.5(12)
N1 C1 C3 C8 21.8(12)
C3A C1 C3 C8 -173.(10)
S1 C1 C3 C8 -159.3(6)
C8 C3 C4 C5 -1.0(13)
C1 C3 C4 C5 -178.8(6)
C3 C4 C5 C6 -0.1(9)
C4 C5 C6 C7 1.3(11)
C5 C6 C7 C8 -1.3(11)
C4 C3 C8 C7 1.0(13)
C1 C3 C8 C7 178.7(6)
C6 C7 C8 C3 0.2(9)
N1 C1 C3A C4A 146.7(7)
C3 C1 C3A C4A 131.(10)
S1 C1 C3A C4A -36.6(13)
N1 C1 C3A C8A -31.9(13)
C3 C1 C3A C8A -48.(8)
S1 C1 C3A C8A 144.8(7)
C8A C3A C4A C5A 0.7(14)
C1 C3A C4A C5A -177.8(7)
C3A C4A C5A C6A 0.1(10)
C4A C5A C6A C7A -0.9(12)
C5A C6A C7A C8A 0.8(12)
C6A C7A C8A C3A 0.1(9)
C4A C3A C8A C7A -0.8(14)
C1 C3A C8A C7A 177.8(6)
O1 C2 C9 C10 15.58(17)
S1 C2 C9 C10 132.94(11)
O1 C2 C9 C14 -166.66(12)
S1 C2 C9 C14 -49.30(15)
C14 C9 C10 C11 1.10(19)
C2 C9 C10 C11 178.88(12)
C9 C10 C11 C12 -0.3(2)
C10 C11 C12 C13 -0.5(2)
C11 C12 C13 C14 0.5(2)
C12 C13 C14 C9 0.3(2)
C10 C9 C14 C13 -1.1(2)
C2 C9 C14 C13 -178.85(12)
